data_2004601
loop_
_publ_author_name
'Ninclaus, C.'
'Riou, D.'
'F\'erey, G.'

_publ_section_title
;
 A New Decavanadate Dihydrate Templated by Ethylenediamine
;
_journal_issue 3
_journal_name_full 'Acta Crystallographica Section C'
_journal_page_first 512
_journal_page_last 514
_journal_paper_doi 10.1107/S010827019501105X
_journal_volume 52
_journal_year 1996
_chemical_formula_moiety '(V10 O28 6-),(H2 O)2,(H10 N2 C2 2+)3'
_chemical_formula_structural '(V10 O28)(H2 O)2 (H10 N2 C2)3'
_chemical_formula_sum 'C6 H34 N6 O30 V10'
_chemical_formula_weight 1180.0
_chemical_name_common 'Tris(ethylammonium)decavanadate dihydrate'
_chemical_name_systematic ?
_space_group_IT_number 14
_symmetry_cell_setting monoclinic
_symmetry_space_group_name_Hall '-P 2yn'
_symmetry_space_group_name_H-M 'P 1 21/n 1'
_audit_creation_method SHELXL93
_cell_angle_alpha 90.00
_cell_angle_beta 106.261(8)
_cell_angle_gamma 90.00
_cell_formula_units_Z 2
_cell_length_a 10.5096(8)
_cell_length_b 10.8730(10)
_cell_length_c 14.3200(10)
_cell_measurement_reflns_used 38
_cell_measurement_temperature 293
_cell_measurement_theta_max 16
_cell_measurement_theta_min 14
_cell_volume 1570.9(2)
_computing_cell_refinement DIF4
_computing_data_collection 'DIF4 (Stoe & Cie, 1988a)'
_computing_data_reduction 'REDU4 (Stoe & Cie, 1988b)'
_computing_molecular_graphics 'MOLVIEW (Cense, 1992)'
_computing_structure_refinement 'SHELXL93 (Sheldrick, 1993)'
_computing_structure_solution 'SHELXS86 (Sheldrick, 1990)'
_diffrn_ambient_temperature 293
_diffrn_measurement_device 'Stoe--Siemens AED2'
_diffrn_measurement_method \w/2\q
_diffrn_radiation_monochromator graphite
_diffrn_radiation_source 'fine-focus sealed tube'
_diffrn_radiation_type MoK\a
_diffrn_radiation_wavelength 0.71073
_diffrn_reflns_av_R_equivalents 0.0248
_diffrn_reflns_av_sigmaI/netI 0.0223
_diffrn_reflns_limit_h_max 16
_diffrn_reflns_limit_h_min -16
_diffrn_reflns_limit_k_max 17
_diffrn_reflns_limit_k_min 0
_diffrn_reflns_limit_l_max 23
_diffrn_reflns_limit_l_min 0
_diffrn_reflns_number 8682
_diffrn_reflns_theta_max 35.02
_diffrn_reflns_theta_min 2.14
_diffrn_standards_decay_% 2.6
_diffrn_standards_interval_time 60
_diffrn_standards_number 3
_exptl_absorpt_coefficient_mu 3.119
_exptl_absorpt_correction_T_max 0.95
_exptl_absorpt_correction_T_min 0.32
_exptl_absorpt_correction_type integration
_exptl_crystal_colour orange
_exptl_crystal_density_diffrn 2.496
_exptl_crystal_density_meas 2.50(7)
_exptl_crystal_description 'truncated parallelepipedic'
_exptl_crystal_F_000 1164
_exptl_crystal_size_max 0.324
_exptl_crystal_size_mid 0.270
_exptl_crystal_size_min 0.102
_refine_diff_density_max 0.564
_refine_diff_density_min -0.437
_refine_ls_extinction_coef 0.0011(2)
_refine_ls_extinction_method 'SHELXL93 (Sheldrick, 1993)'
_refine_ls_goodness_of_fit_all 0.994
_refine_ls_goodness_of_fit_obs 0.994
_refine_ls_hydrogen_treatment refall
_refine_ls_matrix_type full
_refine_ls_number_parameters 240
_refine_ls_number_reflns 5136
_refine_ls_number_restraints 1
_refine_ls_restrained_S_all 1.000
_refine_ls_restrained_S_obs 1.000
_refine_ls_R_factor_all 0.0673
_refine_ls_R_factor_obs 0.0237
_refine_ls_shift/esd_max 0.001
_refine_ls_shift/esd_mean 0.000
_refine_ls_structure_factor_coef Fsqd
_refine_ls_weighting_scheme
;
calc w = 1/[\s^2^(F~o~^2^) + (0.0341P)^2^ + 0.9607P]
where P = (F~o~^2^ + 2F~c~^2^)/3
;
_refine_ls_wR_factor_all 0.0625
_refine_ls_wR_factor_obs 0.1282
_reflns_number_observed 5136
_reflns_number_total 6917
_reflns_observed_criterion >2sigma(I)
_cod_data_source_file du1141.cif
_cod_data_source_block ocy4abs
_cod_depositor_comments
;

2019-10-07
Z value and formula fixed to values more according to usual
chemical conventions.                 miguel
;
_cod_original_formula_sum 'C3 H17 N3 O15 V5'
_cod_original_formula_weight 590.0
_cod_original_formula_units_Z 4
_cod_original_sg_symbol_H-M 'P 21/n'
_cod_database_code 2004601

loop_
_symmetry_equiv_pos_as_xyz
'x, y, z'
'x+1/2, -y+1/2, z+1/2'
'-x, -y, -z'
'-x-1/2, y-1/2, -z-1/2'

loop_
_atom_site_aniso_label
_atom_site_aniso_U_11
_atom_site_aniso_U_22
_atom_site_aniso_U_33
_atom_site_aniso_U_12
_atom_site_aniso_U_13
_atom_site_aniso_U_23
V1 0.01306(10) 0.01145(10) 0.01028(10) 0.00002(8) 0.00243(8) 0.00085(8)
V2 0.01377(10) 0.01238(11) 0.01556(11) -0.00230(8) 0.00555(8) -0.00073(9)
V3 0.01826(11) 0.01739(12) 0.01312(11) 0.00061(9) 0.00574(9) -0.00193(9)
V4 0.01567(11) 0.01024(11) 0.01918(12) -0.00211(8) 0.00620(9) -0.00256(9)
V5 0.01485(11) 0.01518(12) 0.01703(11) -0.00409(9) 0.00281(9) 0.00009(9)
O1 0.0172(5) 0.0184(5) 0.0191(5) 0.0022(4) 0.0071(4) -0.0031(4)
O2 0.0132(4) 0.0125(5) 0.0130(4) -0.0016(4) 0.0029(3) -0.0010(4)
O3 0.0143(4) 0.0122(5) 0.0141(4) -0.0008(4) 0.0040(4) 0.0009(4)
O4 0.0171(5) 0.0175(5) 0.0156(5) -0.0018(4) 0.0069(4) -0.0005(4)
O5 0.0135(4) 0.0164(5) 0.0191(5) 0.0003(4) 0.0032(4) 0.0001(4)
O6 0.0190(5) 0.0184(5) 0.0122(4) 0.0001(4) 0.0045(4) -0.0001(4)
O7 0.0167(5) 0.0164(5) 0.0149(5) 0.0024(4) 0.0022(4) 0.0019(4)
O8 0.0187(5) 0.0121(5) 0.0220(5) -0.0009(4) 0.0057(4) -0.0013(4)
O9 0.0187(5) 0.0145(5) 0.0178(5) -0.0012(4) 0.0056(4) -0.0040(4)
O10 0.0229(6) 0.0191(6) 0.0316(7) -0.0082(5) 0.0097(5) -0.0017(5)
O11 0.0230(6) 0.0147(5) 0.0303(6) -0.0061(4) 0.0102(5) -0.0052(5)
O12 0.0273(6) 0.0335(7) 0.0162(5) -0.0022(5) 0.0094(5) -0.0058(5)
O13 0.0134(4) 0.0121(5) 0.0126(4) -0.0007(4) 0.0041(3) 0.0000(4)
O14 0.0192(5) 0.0205(6) 0.0275(6) -0.0070(5) 0.0010(5) -0.0008(5)
OW1 0.0236(6) 0.0253(7) 0.0242(6) -0.0022(5) 0.0088(5) 0.0038(5)
N1 0.0201(6) 0.0242(7) 0.0242(7) 0.0032(5) 0.0052(5) 0.0017(6)
N2 0.0234(7) 0.0242(7) 0.0246(7) -0.0021(6) 0.0052(6) -0.0066(6)
N3 0.0232(6) 0.0230(7) 0.0196(6) 0.0047(5) 0.0081(5) 0.0007(5)
C1 0.0222(7) 0.0228(8) 0.0243(8) -0.0041(6) 0.0007(6) 0.0005(7)
C2 0.0332(9) 0.0273(9) 0.0188(7) -0.0030(7) 0.0094(7) -0.0018(7)
C3 0.0223(7) 0.0237(8) 0.0170(7) 0.0074(6) 0.0060(6) 0.0015(6)

loop_
_atom_site_label
_atom_site_occupancy
_atom_site_fract_x
_atom_site_fract_y
_atom_site_fract_z
_atom_site_U_iso_or_equiv
_atom_site_thermal_displace_type
_atom_site_calc_flag
_atom_site_refinement_flags
_atom_site_type_symbol
V1 1 0.07550(2) 0.96103(2) 0.11266(2) 0.01176(5) Uani d . V
V2 1 -0.23043(3) 0.91135(2) 0.02515(2) 0.01361(5) Uani d . V
V3 1 0.12381(3) 0.88083(3) 0.82161(2) 0.01598(6) Uani d . V
V4 1 0.03275(3) 0.24113(2) 0.04924(2) 0.01476(5) Uani d . V
V5 1 0.23216(3) 0.31050(3) 0.46924(2) 0.01602(6) Uani d . V
O1 1 0.26258(11) 0.79591(12) 0.90172(9) 0.0178(2) Uani d . O
O2 1 0.16907(10) 1.10898(10) 0.09495(8) 0.0131(2) Uani d . O
O3 1 -0.05119(11) 0.83307(10) 0.07502(8) 0.0135(2) Uani d . O
O4 1 -0.21629(11) 0.96607(11) 0.14894(8) 0.0163(2) Uani d . O
O5 1 -0.34299(11) 1.03131(11) -0.03807(9) 0.0166(2) Uani d . O
O6 1 0.03984(12) 1.00722(11) 0.21521(8) 0.0165(2) Uani d . O
O7 1 0.21170(11) 0.86960(11) 0.14927(8) 0.0164(2) Uani d . O
O8 1 0.37060(12) 0.19896(11) 0.48355(9) 0.0176(2) Uani d . O
O9 1 -0.00228(12) 0.23983(11) 0.16733(9) 0.0169(2) Uani d . O
O10 1 -0.32563(13) 0.79379(13) 0.01270(11) 0.0242(3) Uani d . O
O11 1 0.13067(13) 0.35760(12) 0.05540(10) 0.0221(2) Uani d . O
O12 1 0.14337(14) 0.85183(14) 0.71685(9) 0.0250(3) Uani d . O
O13 1 0.08495(10) 0.93266(10) -0.03320(8) 0.0126(2) Uani d . O
O14 1 0.10706(13) 0.22907(13) 0.41218(10) 0.0235(3) Uani d . O
OW1 1 -0.07454(13) 0.80374(13) 0.30274(10) 0.0240(3) Uani d . O
N1 1 -0.5521(2) 1.0632(2) -0.20378(12) 0.0231(3) Uani d . N
H1A 1 -0.6274(5) 1.0632(13) -0.1869(7) 0.037(2) Uiso calc R H
H1B 1 -0.5309(16) 1.1401(4) -0.2147(4) 0.037(2) Uiso calc R H
H1C 1 -0.4877(11) 1.0308(9) -0.1560(3) 0.037(2) Uiso calc R H
N2 1 0.3792(2) 1.1607(2) 0.25382(12) 0.0244(3) Uani d . N
H2A 1 0.3416(14) 1.2076(8) 0.2896(4) 0.037(2) Uiso calc R H
H2B 1 0.3182(12) 1.1370(2) 0.2002(6) 0.037(2) Uiso calc R H
H2C 1 0.4421(3) 1.2034(8) 0.2376(10) 0.037(2) Uiso calc R H
N3 1 0.1136(2) -0.0344(2) 0.42313(11) 0.0215(3) Uani d . N
H3A 1 0.1949(7) -0.0660(15) 0.4378(2) 0.037(2) Uiso calc R H
H3B 1 0.1135(17) 0.0392(3) 0.3959(7) 0.037(2) Uiso calc R H
H3C 1 0.0578(10) -0.0841(13) 0.3817(5) 0.037(2) Uiso calc R H
C1 1 -0.5694(2) 0.9889(2) -0.29382(14) 0.0243(3) Uani d . C
H1D 1 -0.6198(2) 1.0364(2) -0.34914(14) 0.037(2) Uiso calc R H
H1E 1 -0.6203(2) 0.9158(2) -0.28940(14) 0.037(2) Uiso calc R H
C2 1 0.4396(2) 1.0496(2) 0.31133(14) 0.0260(4) Uani d . C
H2D 1 0.3774(2) 0.9817(2) 0.29451(14) 0.037(2) Uiso calc R H
H2E 1 0.4545(2) 1.0668(2) 0.38002(14) 0.037(2) Uiso calc R H
C3 1 0.0714(2) -0.0218(2) 0.51297(12) 0.0209(3) Uani d . C
H3D 1 0.1280(2) 0.0368(2) 0.55639(12) 0.037(2) Uiso calc R H
H3E 1 0.0792(2) -0.1004(2) 0.54611(12) 0.037(2) Uiso calc R H
HW1 1 -0.1244(2) 0.7828(2) 0.33469(12) 0.037(2) Uiso d RD H
HW2 1 -0.1183(2) 0.8433(2) 0.25719(12) 0.037(2) Uiso d RD H

loop_
_atom_type_symbol
_atom_type_description
_atom_type_scat_dispersion_real
_atom_type_scat_dispersion_imag
_atom_type_scat_source
V V 0.3005 0.5294 'International Tables Vol C Tables 4.2.6.8 and 6.1.1.4'
O O 0.0106 0.0060 'International Tables Vol C Tables 4.2.6.8 and 6.1.1.4'
N N 0.0061 0.0033 'International Tables Vol C Tables 4.2.6.8 and 6.1.1.4'
C C 0.0033 0.0016 'International Tables Vol C Tables 4.2.6.8 and 6.1.1.4'
H H 0.0000 0.0000 'International Tables Vol C Tables 4.2.6.8 and 6.1.1.4'

loop_
_geom_angle_atom_site_label_1
_geom_angle_atom_site_label_2
_geom_angle_atom_site_label_3
_geom_angle_site_symmetry_1
_geom_angle_site_symmetry_3
_geom_angle
_geom_angle_publ_flag
O6 V1 O7 . . 106.15(6) yes
O6 V1 O3 . . 98.98(5) yes
O7 V1 O3 . . 97.02(5) yes
O6 V1 O2 . . 96.38(5) yes
O7 V1 O2 . . 96.40(5) yes
O3 V1 O2 . . 155.91(5) yes
O6 V1 O13 . 3_575 88.13(5) yes
O7 V1 O13 . 3_575 165.65(5) yes
O3 V1 O13 . 3_575 81.74(5) yes
O2 V1 O13 . 3_575 80.32(4) yes
O6 V1 O13 . . 166.52(5) yes
O7 V1 O13 . . 87.22(5) yes
O3 V1 O13 . . 80.66(4) yes
O2 V1 O13 . . 80.10(4) yes
O13 V1 O13 3_575 . 78.46(5) yes
V3 V1 V5 3_576 4_666 175.580(12) ?
O10 V2 O5 . . 102.56(7) yes
O10 V2 O4 . . 104.19(6) yes
O5 V2 O4 . . 96.52(6) yes
O10 V2 O3 . . 101.29(6) yes
O5 V2 O3 . . 153.41(5) yes
O4 V2 O3 . . 88.84(5) yes
O10 V2 O2 . 3_575 99.03(6) yes
O5 V2 O2 . 3_575 88.44(5) yes
O4 V2 O2 . 3_575 154.52(5) yes
O3 V2 O2 . 3_575 76.35(5) yes
O10 V2 O13 . 3_575 174.18(6) yes
O5 V2 O13 . 3_575 79.88(5) yes
O4 V2 O13 . 3_575 80.63(5) yes
O3 V2 O13 . 3_575 75.32(4) yes
O2 V2 O13 3_575 3_575 75.65(4) yes
O12 V3 O1 . . 101.47(7) yes
O12 V3 O9 . 3_566 102.19(7) yes
O1 V3 O9 . 3_566 92.08(6) yes
O12 V3 O4 . 3_576 100.79(7) yes
O1 V3 O4 . 3_576 91.97(6) yes
O9 V3 O4 3_566 3_576 155.36(5) yes
O12 V3 O6 . 3_576 101.21(6) yes
O1 V3 O6 . 3_576 157.31(5) yes
O9 V3 O6 3_566 3_576 83.95(5) yes
O4 V3 O6 3_576 3_576 83.00(5) yes
O12 V3 O13 . 1_556 175.98(6) yes
O1 V3 O13 . 1_556 82.48(5) yes
O9 V3 O13 3_566 1_556 78.27(5) yes
O4 V3 O13 3_576 1_556 78.19(4) yes
O6 V3 O13 3_576 1_556 74.84(4) yes
V5 V3 V1 4_667 3_576 91.901(11) ?
V5 V3 V4 4_667 3_566 60.457(10) ?
V1 V3 V4 3_576 3_566 62.112(10) ?
O11 V4 O8 . 2_454 103.71(6) yes
O11 V4 O9 . . 104.19(6) yes
O8 V4 O9 2_454 . 94.53(6) yes
O11 V4 O2 . 1_545 99.07(6) yes
O8 V4 O2 2_454 1_545 154.80(5) yes
O9 V4 O2 . 1_545 90.18(5) yes
O11 V4 O3 . 3_565 98.32(6) yes
O8 V4 O3 2_454 3_565 89.69(5) yes
O9 V4 O3 . 3_565 155.37(5) yes
O2 V4 O3 1_545 3_565 76.37(5) yes
O11 V4 O13 . 3_565 172.91(5) yes
O8 V4 O13 2_454 3_565 80.70(5) yes
O9 V4 O13 . 3_565 80.77(5) yes
O2 V4 O13 1_545 3_565 75.64(4) yes
O3 V4 O13 3_565 3_565 75.98(4) yes
V2 V4 V5 3_565 2_454 119.540(12) ?
V2 V4 V3 3_565 3_566 119.997(12) ?
V5 V4 V3 2_454 3_566 59.034(10) ?
O14 V5 O1 . 4_657 104.69(7) yes
O14 V5 O8 . . 101.55(6) yes
O1 V5 O8 4_657 . 91.75(6) yes
O14 V5 O5 . 2_565 101.80(6) yes
O1 V5 O5 4_657 2_565 91.65(6) yes
O8 V5 O5 . 2_565 154.70(5) yes
O14 V5 O7 . 4_656 97.82(6) yes
O1 V5 O7 4_657 4_656 157.49(5) yes
O8 V5 O7 . 4_656 84.15(5) yes
O5 V5 O7 2_565 4_656 83.17(5) yes
O14 V5 O13 . 4_656 173.16(6) yes
O1 V5 O13 4_657 4_656 82.15(5) yes
O8 V5 O13 . 4_656 78.02(5) yes
O5 V5 O13 2_565 4_656 77.63(5) yes
O7 V5 O13 4_656 4_656 75.34(4) yes
V3 V5 V1 4_657 4_656 92.438(12) ?
V3 V5 V4 4_657 2 60.507(11) ?
V1 V5 V4 4_656 2 61.719(10) ?
HW1 OW1 HW2 . . 106.8(2) ?
C1 N1 H1A . . 109.47(9) ?
C1 N1 H1B . . 109.47(10) ?
H1A N1 H1B . . 109.5 ?
C1 N1 H1C . . 109.47(10) ?
H1A N1 H1C . . 109.5 ?
H1B N1 H1C . . 109.5 ?
C2 N2 H2A . . 109.47(9) ?
C2 N2 H2B . . 109.47(10) ?
H2A N2 H2B . . 109.5 ?
C2 N2 H2C . . 109.47(10) ?
H2A N2 H2C . . 109.5 ?
H2B N2 H2C . . 109.5 ?
C3 N3 H3A . . 109.47(9) ?
C3 N3 H3B . . 109.47(10) ?
H3A N3 H3B . . 109.5 ?
C3 N3 H3C . . 109.47(10) ?
H3A N3 H3C . . 109.5 ?
H3B N3 H3C . . 109.5 ?
N1 C1 C2 . 3_575 113.35(15) ?
N1 C1 H1D . . 108.90(10) ?
C2 C1 H1D 3_575 . 108.90(10) ?
N1 C1 H1E . . 108.90(10) ?
C2 C1 H1E 3_575 . 108.90(11) ?
H1D C1 H1E . . 107.7 ?
N2 C2 C1 . 3_575 113.2(2) ?
N2 C2 H2D . . 108.94(10) ?
C1 C2 H2D 3_575 . 108.94(11) ?
N2 C2 H2E . . 108.94(9) ?
C1 C2 H2E 3_575 . 108.94(10) ?
H2D C2 H2E . . 107.8 ?
N3 C3 C3 . 3_556 109.4(2) ?
N3 C3 H3D . . 109.78(10) ?
C3 C3 H3D 3_556 . 109.78(14) ?
N3 C3 H3E . . 109.78(9) ?
C3 C3 H3E 3_556 . 109.78(14) ?
H3D C3 H3E . . 108.2 ?

loop_
_geom_bond_atom_site_label_1
_geom_bond_atom_site_label_2
_geom_bond_site_symmetry_2
_geom_bond_distance
_geom_bond_publ_flag
V1 O6 . 1.6903(12) yes
V1 O7 . 1.7005(12) yes
V1 O3 . 1.8966(11) yes
V1 O2 . 1.9388(11) yes
V1 O13 3_575 2.0976(11) yes
V1 O13 . 2.1410(11) yes
V1 V3 3_576 3.0552(4) ?
V1 V5 4_666 3.0771(4) ?
V2 O10 . 1.6021(13) yes
V2 O5 . 1.8221(12) yes
V2 O4 . 1.8360(12) yes
V2 O3 . 2.0074(11) yes
V2 O2 3_575 2.0108(11) yes
V2 O13 3_575 2.2647(11) yes
V2 V4 3_565 3.0723(4) ?
V3 O12 . 1.6016(13) yes
V3 O1 . 1.8327(13) yes
V3 O9 3_566 1.8684(12) yes
V3 O4 3_576 1.9142(12) yes
V3 O6 3_576 2.0518(12) yes
V3 O13 1_556 2.2984(11) yes
V3 V5 4_667 3.0507(5) ?
V3 V1 3_576 3.0552(4) ?
V3 V4 3_566 3.0968(4) ?
V4 O11 . 1.6186(13) yes
V4 O8 2_454 1.8209(12) yes
V4 O9 . 1.8287(12) yes
V4 O2 1_545 2.0051(11) yes
V4 O3 3_565 2.0119(11) yes
V4 O13 3_565 2.2348(11) yes
V4 V2 3_565 3.0722(4) ?
V4 V5 2_454 3.0952(5) ?
V4 V3 3_566 3.0968(4) ?
V5 O14 . 1.6057(13) yes
V5 O1 4_657 1.8399(12) yes
V5 O8 . 1.8609(12) yes
V5 O5 2_565 1.8834(12) yes
V5 O7 4_656 2.0500(12) yes
V5 O13 4_656 2.3048(11) yes
V5 V3 4_657 3.0508(5) ?
V5 V1 4_656 3.0771(4) ?
V5 V4 2 3.0953(5) ?
OW1 HW1 . 0.818(2) ?
OW1 HW2 . 0.809(2) ?
N1 C1 . 1.489(3) yes
N1 H1A . 0.89 ?
N1 H1B . 0.89 ?
N1 H1C . 0.89 ?
N2 C2 . 1.499(3) yes
N2 H2A . 0.89 ?
N2 H2B . 0.89 ?
N2 H2C . 0.89 ?
N3 C3 . 1.480(2) yes
N3 H3A . 0.89 ?
N3 H3B . 0.89 ?
N3 H3C . 0.89 ?
C1 C2 3_575 1.513(3) yes
C1 H1D . 0.97 ?
C1 H1E . 0.97 ?
C2 H2D . 0.97 ?
C2 H2E . 0.97 ?
C3 C3 3_556 1.517(3) yes
C3 H3D . 0.97 ?
C3 H3E . 0.97 ?
